data_7017044
loop_
_publ_author_name
'Xu, Fenfen'
'Du, Shaowu'
'Liu, Yuping'
'Hassan, Jacqueline'
'Zhang, Jie'
'Bond, Alan M.'

_publ_section_title
;
 Synthesis and characterization of diiron dithiolate complexes containing
 a quinoxaline bridge.
;
_journal_issue 41
_journal_name_full 'Dalton transactions (Cambridge, England : 2003)'
_journal_page_first 10907
_journal_page_last 10917
_journal_paper_doi 10.1039/c1dt10953g
_journal_volume 40
_journal_year 2011
_chemical_formula_sum 'C24 H26 Cl0 Fe2 N4 O4 S2'
_chemical_formula_weight 610.31
_chemical_name_systematic
;
?
;
_space_group_IT_number 2
_symmetry_cell_setting triclinic
_symmetry_space_group_name_Hall '-P 1'
_symmetry_space_group_name_H-M 'P -1'
_atom_sites_solution_hydrogens geom
_atom_sites_solution_primary direct
_atom_sites_solution_secondary difmap
_audit_creation_method SHELXL-97
_cell_angle_alpha 85.726(8)
_cell_angle_beta 86.282(7)
_cell_angle_gamma 68.586(6)
_cell_formula_units_Z 2
_cell_length_a 10.390(3)
_cell_length_b 11.082(3)
_cell_length_c 13.014(4)
_cell_measurement_reflns_used 3453
_cell_measurement_temperature 293(2)
_cell_measurement_theta_max 27.4565
_cell_measurement_theta_min 3.3723
_cell_volume 1390.0(7)
_computing_cell_refinement 'Bruker XSCANS'
_computing_data_collection 'Bruker XSCANS'
_computing_data_reduction 'Bruker SHELXTL'
_computing_molecular_graphics 'Bruker SHELXTL'
_computing_publication_material 'Bruker SHELXTL'
_computing_structure_refinement 'SHELXL-97 (Sheldrick, 1997)'
_computing_structure_solution 'SHELXS-97 (Sheldrick, 1990)'
_diffrn_ambient_temperature 293(2)
_diffrn_measured_fraction_theta_full 0.983
_diffrn_measured_fraction_theta_max 0.983
_diffrn_measurement_device_type 'Saturn70 (4x4 bin mode)'
_diffrn_measurement_method '\w scans'
_diffrn_radiation_monochromator graphite
_diffrn_radiation_source 'fine-focus sealed tube'
_diffrn_radiation_type MoK\a
_diffrn_radiation_wavelength 0.71073
_diffrn_reflns_av_R_equivalents 0.0421
_diffrn_reflns_av_sigmaI/netI 0.0721
_diffrn_reflns_limit_h_max 13
_diffrn_reflns_limit_h_min -13
_diffrn_reflns_limit_k_max 14
_diffrn_reflns_limit_k_min -12
_diffrn_reflns_limit_l_max 16
_diffrn_reflns_limit_l_min -15
_diffrn_reflns_number 11001
_diffrn_reflns_theta_full 27.48
_diffrn_reflns_theta_max 27.48
_diffrn_reflns_theta_min 2.31
_diffrn_standards_decay_% none
_diffrn_standards_interval_count none
_diffrn_standards_interval_time none
_diffrn_standards_number none
_exptl_absorpt_coefficient_mu 1.230
_exptl_absorpt_correction_T_max 1.0000
_exptl_absorpt_correction_T_min 0.3024
_exptl_absorpt_correction_type multi-scan
_exptl_absorpt_process_details 'Sphere Rigaku Crystalclear'
_exptl_crystal_colour red
_exptl_crystal_density_diffrn 1.458
_exptl_crystal_density_method 'not measured'
_exptl_crystal_description needle
_exptl_crystal_F_000 628
_exptl_crystal_size_max 0.17
_exptl_crystal_size_mid 0.10
_exptl_crystal_size_min 0.04
_refine_diff_density_max 0.691
_refine_diff_density_min -1.206
_refine_diff_density_rms 0.111
_refine_ls_extinction_method none
_refine_ls_goodness_of_fit_ref 1.003
_refine_ls_hydrogen_treatment constr
_refine_ls_matrix_type full
_refine_ls_number_parameters 325
_refine_ls_number_reflns 6271
_refine_ls_number_restraints 1
_refine_ls_restrained_S_all 1.003
_refine_ls_R_factor_all 0.0664
_refine_ls_R_factor_gt 0.0451
_refine_ls_shift/su_max 0.000
_refine_ls_shift/su_mean 0.000
_refine_ls_structure_factor_coef Fsqd
_refine_ls_weighting_details 'calc w=1/[\s^2^(Fo^2^)+(0.0744P)^2^+0.0000P] where P=(Fo^2^+2Fc^2^)/3'
_refine_ls_weighting_scheme calc
_refine_ls_wR_factor_gt 0.1064
_refine_ls_wR_factor_ref 0.1344
_reflns_number_gt 4392
_reflns_number_total 6271
_reflns_threshold_expression >2sigma(I)
_cod_data_source_file c1dt10953g.txt
_cod_data_source_block compound_9
_cod_depositor_comments
;
The following automatic conversions were performed:

'_symmetry_cell_setting' value 'Triclinic' changed to 'triclinic'
according to /home/saulius/struct/CIF-dictionaries/cif_core.dic
dictionary named 'cif_core.dic' version 2.4.1 from
2010-06-29.

'_exptl_absorpt_correction_type' value 'Multi-scan'
changed to 'multi-scan' according to
/home/saulius/struct/CIF-dictionaries/cif_core.dic dictionary named
'cif_core.dic' version 2.4.1 from 2010-06-29.

Automatic conversion script
Id: cif_fix_values 1715 2011-07-08 13:25:40Z adriana 
;
_cod_original_cell_volume 1389.9(6)
_cod_original_sg_symbol_H-M P-1
_cod_database_code 7017044

loop_
_symmetry_equiv_pos_as_xyz
'x, y, z'
'-x, -y, -z'

loop_
_atom_site_label
_atom_site_type_symbol
_atom_site_fract_x
_atom_site_fract_y
_atom_site_fract_z
_atom_site_U_iso_or_equiv
_atom_site_adp_type
_atom_site_occupancy
_atom_site_symmetry_multiplicity
_atom_site_calc_flag
_atom_site_refinement_flags
Fe1 Fe 0.39193(5) 0.84397(4) 0.30137(3) 0.01541(13) Uani 1 1 d .
Fe2 Fe 0.62280(5) 0.70488(4) 0.36832(3) 0.01643(13) Uani 1 1 d .
S1 S 0.42406(8) 0.66778(7) 0.41097(6) 0.01620(18) Uani 1 1 d .
S2 S 0.56867(8) 0.71625(8) 0.20076(6) 0.01590(18) Uani 1 1 d .
O1 O 0.1334(3) 0.8965(3) 0.1965(3) 0.0474(8) Uani 1 1 d .
O2 O 0.2759(3) 0.9936(3) 0.4835(2) 0.0409(7) Uani 1 1 d .
O3 O 0.7867(3) 0.8642(3) 0.3003(2) 0.0316(6) Uani 1 1 d .
O4 O 0.6076(3) 0.7884(3) 0.5775(2) 0.0389(7) Uani 1 1 d .
N1 N 0.2049(3) 0.5646(3) 0.2605(2) 0.0212(6) Uani 1 1 d .
N2 N 0.3412(3) 0.6104(3) 0.0744(2) 0.0189(6) Uani 1 1 d .
N3 N 0.4785(3) 1.0544(3) 0.1936(2) 0.0240(6) Uani 1 1 d .
N4 N 0.8397(3) 0.4328(3) 0.3866(2) 0.0245(6) Uani 1 1 d .
C1 C 0.2354(4) 0.8749(3) 0.2368(3) 0.0259(8) Uani 1 1 d .
C2 C 0.3202(4) 0.9359(3) 0.4105(3) 0.0270(8) Uani 1 1 d .
C3 C 0.7258(4) 0.7994(3) 0.3273(3) 0.0238(7) Uani 1 1 d .
C4 C 0.6147(4) 0.7549(3) 0.4962(3) 0.0226(7) Uani 1 1 d .
C5 C 0.4074(4) 0.5257(3) 0.3569(3) 0.0210(7) Uani 1 1 d .
H5A H 0.4990 0.4609 0.3460 0.025 Uiso 1 1 calc R
H5B H 0.3568 0.4884 0.4067 0.025 Uiso 1 1 calc R
C6 C 0.3347(4) 0.5566(3) 0.2570(2) 0.0176(7) Uani 1 1 d U
C7 C 0.1371(4) 0.5989(3) 0.1696(3) 0.0196(7) Uani 1 1 d .
C8 C -0.0033(4) 0.6142(4) 0.1695(3) 0.0296(8) Uani 1 1 d .
H8A H -0.0483 0.5986 0.2302 0.035 Uiso 1 1 calc R
C9 C -0.0741(4) 0.6521(4) 0.0805(3) 0.0366(10) Uani 1 1 d .
H9A H -0.1662 0.6596 0.0805 0.044 Uiso 1 1 calc R
C10 C -0.0074(4) 0.6799(5) -0.0118(3) 0.0387(10) Uani 1 1 d .
H10A H -0.0566 0.7086 -0.0716 0.046 Uiso 1 1 calc R
C11 C 0.1295(4) 0.6644(4) -0.0129(3) 0.0305(8) Uani 1 1 d .
H11A H 0.1733 0.6806 -0.0741 0.037 Uiso 1 1 calc R
C12 C 0.2045(4) 0.6246(3) 0.0767(3) 0.0204(7) Uani 1 1 d .
C13 C 0.4037(3) 0.5782(3) 0.1623(2) 0.0163(6) Uani 1 1 d U
C14 C 0.5511(3) 0.5656(3) 0.1632(3) 0.0181(7) Uani 1 1 d .
H14A H 0.5941 0.5450 0.0951 0.022 Uiso 1 1 calc R
H14B H 0.5994 0.4946 0.2112 0.022 Uiso 1 1 calc R
C15 C 0.4408(4) 0.9771(3) 0.2346(2) 0.0198(7) Uani 1 1 d .
C16 C 0.5308(4) 1.1468(3) 0.1385(3) 0.0268(8) Uani 1 1 d .
C17 C 0.6062(5) 1.1927(4) 0.2141(3) 0.0399(10) Uani 1 1 d .
H17A H 0.6834 1.1203 0.2395 0.060 Uiso 1 1 calc R
H17B H 0.5441 1.2304 0.2707 0.060 Uiso 1 1 calc R
H17C H 0.6388 1.2565 0.1798 0.060 Uiso 1 1 calc R
C18 C 0.6298(5) 1.0814(4) 0.0513(3) 0.0395(10) Uani 1 1 d .
H18A H 0.5815 1.0524 0.0039 0.059 Uiso 1 1 calc R
H18B H 0.7045 1.0083 0.0789 0.059 Uiso 1 1 calc R
H18C H 0.6659 1.1421 0.0159 0.059 Uiso 1 1 calc R
C19 C 0.4075(5) 1.2593(4) 0.0968(4) 0.0437(11) Uani 1 1 d .
H19A H 0.3614 1.2282 0.0493 0.066 Uiso 1 1 calc R
H19B H 0.4389 1.3235 0.0620 0.066 Uiso 1 1 calc R
H19C H 0.3444 1.2972 0.1529 0.066 Uiso 1 1 calc R
C20 C 0.7574(3) 0.5359(3) 0.3796(3) 0.0213(7) Uani 1 1 d .
C21 C 0.9467(4) 0.3034(3) 0.3987(3) 0.0251(8) Uani 1 1 d .
C22 C 0.8884(5) 0.2065(5) 0.3629(5) 0.0531(13) Uani 1 1 d .
H22A H 0.8100 0.2077 0.4067 0.080 Uiso 1 1 calc R
H22B H 0.9582 0.1210 0.3665 0.080 Uiso 1 1 calc R
H22C H 0.8604 0.2298 0.2931 0.080 Uiso 1 1 calc R
C23 C 0.9799(5) 0.2807(5) 0.5119(3) 0.0519(13) Uani 1 1 d .
H23A H 1.0160 0.3438 0.5310 0.078 Uiso 1 1 calc R
H23B H 1.0474 0.1951 0.5237 0.078 Uiso 1 1 calc R
H23C H 0.8971 0.2888 0.5528 0.078 Uiso 1 1 calc R
C24 C 1.0705(5) 0.3017(5) 0.3302(4) 0.0538(14) Uani 1 1 d .
H24A H 1.1072 0.3626 0.3530 0.081 Uiso 1 1 calc R
H24B H 1.0428 0.3252 0.2603 0.081 Uiso 1 1 calc R
H24C H 1.1403 0.2162 0.3337 0.081 Uiso 1 1 calc R

loop_
_atom_site_aniso_label
_atom_site_aniso_U_11
_atom_site_aniso_U_22
_atom_site_aniso_U_33
_atom_site_aniso_U_23
_atom_site_aniso_U_13
_atom_site_aniso_U_12
Fe1 0.0204(2) 0.0118(2) 0.0136(2) -0.00175(17) 0.00159(17) -0.00545(19)
Fe2 0.0212(2) 0.0158(2) 0.0130(2) -0.00161(17) -0.00055(18) -0.0074(2)
S1 0.0246(4) 0.0142(4) 0.0111(4) -0.0021(3) 0.0020(3) -0.0088(3)
S2 0.0208(4) 0.0163(4) 0.0121(4) -0.0022(3) 0.0018(3) -0.0086(3)
O1 0.0312(15) 0.0434(18) 0.063(2) -0.0080(15) -0.0190(15) -0.0047(14)
O2 0.0611(19) 0.0289(15) 0.0309(15) -0.0189(12) 0.0173(14) -0.0140(15)
O3 0.0426(15) 0.0363(15) 0.0278(14) -0.0002(12) 0.0005(12) -0.0288(14)
O4 0.0564(19) 0.0529(18) 0.0173(14) -0.0097(13) 0.0041(13) -0.0308(16)
N1 0.0292(15) 0.0193(14) 0.0168(14) -0.0052(11) 0.0042(12) -0.0110(13)
N2 0.0232(14) 0.0212(14) 0.0128(13) -0.0027(11) 0.0039(11) -0.0092(12)
N3 0.0366(17) 0.0199(15) 0.0189(15) -0.0026(12) 0.0000(13) -0.0140(14)
N4 0.0269(15) 0.0214(16) 0.0223(16) -0.0002(12) -0.0010(12) -0.0056(14)
C1 0.0286(19) 0.0201(18) 0.030(2) -0.0055(15) -0.0032(15) -0.0083(16)
C2 0.0324(19) 0.0169(17) 0.029(2) 0.0001(15) 0.0054(16) -0.0070(16)
C3 0.0244(17) 0.0264(19) 0.0172(17) -0.0036(14) -0.0028(14) -0.0044(16)
C4 0.0302(18) 0.0247(18) 0.0177(17) 0.0004(14) 0.0005(14) -0.0162(16)
C5 0.0348(19) 0.0173(16) 0.0131(16) 0.0004(12) 0.0016(14) -0.0128(15)
C6 0.0310(18) 0.0116(15) 0.0156(15) -0.0050(12) 0.0019(13) -0.0138(14)
C7 0.0277(17) 0.0175(16) 0.0180(16) -0.0069(13) 0.0048(13) -0.0133(14)
C8 0.0277(19) 0.039(2) 0.0245(19) -0.0074(16) 0.0099(15) -0.0162(18)
C9 0.0274(19) 0.056(3) 0.034(2) -0.010(2) 0.0047(17) -0.023(2)
C10 0.034(2) 0.062(3) 0.024(2) -0.0068(19) -0.0030(17) -0.020(2)
C11 0.032(2) 0.046(2) 0.0150(17) -0.0019(16) 0.0033(15) -0.0173(19)
C12 0.0260(17) 0.0200(17) 0.0188(17) -0.0097(13) 0.0030(13) -0.0118(15)
C13 0.0248(16) 0.0104(14) 0.0165(16) -0.0073(12) 0.0009(13) -0.0086(13)
C14 0.0242(16) 0.0133(15) 0.0148(16) -0.0024(12) 0.0044(13) -0.0049(14)
C15 0.0292(18) 0.0165(16) 0.0135(16) -0.0051(13) -0.0007(13) -0.0073(15)
C16 0.045(2) 0.0200(18) 0.0189(18) -0.0012(14) 0.0064(16) -0.0167(17)
C17 0.058(3) 0.043(3) 0.033(2) -0.0093(19) 0.005(2) -0.035(2)
C18 0.058(3) 0.040(2) 0.032(2) -0.0194(18) 0.018(2) -0.031(2)
C19 0.062(3) 0.033(2) 0.037(2) 0.0123(19) -0.003(2) -0.021(2)
C20 0.0234(17) 0.0238(18) 0.0167(16) -0.0014(13) 0.0010(13) -0.0090(15)
C21 0.0197(16) 0.0240(18) 0.0244(19) -0.0030(14) -0.0007(14) 0.0007(15)
C22 0.052(3) 0.034(3) 0.076(4) -0.006(2) -0.002(3) -0.019(2)
C23 0.060(3) 0.044(3) 0.030(2) -0.004(2) -0.009(2) 0.009(2)
C24 0.034(2) 0.044(3) 0.061(3) 0.020(2) 0.018(2) 0.004(2)

loop_
_atom_type_symbol
_atom_type_description
_atom_type_scat_dispersion_real
_atom_type_scat_dispersion_imag
_atom_type_scat_source
C C 0.0033 0.0016 'International Tables Vol C Tables 4.2.6.8 and 6.1.1.4'
H H 0.0000 0.0000 'International Tables Vol C Tables 4.2.6.8 and 6.1.1.4'
N N 0.0061 0.0033 'International Tables Vol C Tables 4.2.6.8 and 6.1.1.4'
O O 0.0106 0.0060 'International Tables Vol C Tables 4.2.6.8 and 6.1.1.4'
S S 0.1246 0.1234 'International Tables Vol C Tables 4.2.6.8 and 6.1.1.4'
Cl Cl 0.1484 0.1585 'International Tables Vol C Tables 4.2.6.8 and 6.1.1.4'
Fe Fe 0.3463 0.8444 'International Tables Vol C Tables 4.2.6.8 and 6.1.1.4'

loop_
_geom_angle_atom_site_label_1
_geom_angle_atom_site_label_2
_geom_angle_atom_site_label_3
_geom_angle
C2 Fe1 C1 98.47(18)
C2 Fe1 C15 92.47(15)
C1 Fe1 C15 97.82(16)
C2 Fe1 S1 85.63(12)
C1 Fe1 S1 107.52(12)
C15 Fe1 S1 154.60(11)
C2 Fe1 S2 154.19(13)
C1 Fe1 S2 107.31(12)
C15 Fe1 S2 83.09(11)
S1 Fe1 S2 87.67(4)
C2 Fe1 Fe2 99.47(13)
C1 Fe1 Fe2 154.88(12)
C15 Fe1 Fe2 98.82(11)
S1 Fe1 Fe2 56.77(3)
S2 Fe1 Fe2 56.55(3)
C4 Fe2 C3 89.79(15)
C4 Fe2 C20 101.11(16)
C3 Fe2 C20 101.86(15)
C4 Fe2 S2 158.23(12)
C3 Fe2 S2 86.85(11)
C20 Fe2 S2 100.64(11)
C4 Fe2 S1 87.03(11)
C3 Fe2 S1 156.18(12)
C20 Fe2 S1 101.91(10)
S2 Fe2 S1 87.42(3)
C4 Fe2 Fe1 103.32(12)
C3 Fe2 Fe1 101.73(11)
C20 Fe2 Fe1 145.84(11)
S2 Fe2 Fe1 56.58(3)
S1 Fe2 Fe1 56.35(3)
C5 S1 Fe1 116.34(11)
C5 S1 Fe2 116.57(12)
Fe1 S1 Fe2 66.88(3)
C14 S2 Fe2 112.46(11)
C14 S2 Fe1 115.62(11)
Fe2 S2 Fe1 66.87(3)
C6 N1 C7 116.8(3)
C13 N2 C12 116.9(3)
C15 N3 C16 177.0(3)
C20 N4 C21 177.7(4)
O1 C1 Fe1 178.8(4)
O2 C2 Fe1 178.1(4)
O3 C3 Fe2 177.1(3)
O4 C4 Fe2 178.9(4)
C6 C5 S1 113.6(2)
C6 C5 H5A 108.9
S1 C5 H5A 108.9
C6 C5 H5B 108.9
S1 C5 H5B 108.9
H5A C5 H5B 107.7
N1 C6 C13 121.7(3)
N1 C6 C5 117.1(3)
C13 C6 C5 121.2(3)
N1 C7 C8 119.3(3)
N1 C7 C12 121.2(3)
C8 C7 C12 119.4(3)
C9 C8 C7 120.3(3)
C9 C8 H8A 119.8
C7 C8 H8A 119.8
C8 C9 C10 120.2(3)
C8 C9 H9A 119.9
C10 C9 H9A 119.9
C11 C10 C9 120.0(4)
C11 C10 H10A 120.0
C9 C10 H10A 120.0
C10 C11 C12 120.9(3)
C10 C11 H11A 119.6
C12 C11 H11A 119.6
N2 C12 C11 120.1(3)
N2 C12 C7 120.8(3)
C11 C12 C7 119.1(3)
N2 C13 C6 122.5(3)
N2 C13 C14 118.3(3)
C6 C13 C14 119.1(3)
C13 C14 S2 111.8(2)
C13 C14 H14A 109.3
S2 C14 H14A 109.3
C13 C14 H14B 109.3
S2 C14 H14B 109.3
H14A C14 H14B 107.9
N3 C15 Fe1 176.2(3)
N3 C16 C18 109.6(3)
N3 C16 C17 108.0(3)
C18 C16 C17 109.9(3)
N3 C16 C19 107.7(3)
C18 C16 C19 110.8(3)
C17 C16 C19 110.8(3)
C16 C17 H17A 109.5
C16 C17 H17B 109.5
H17A C17 H17B 109.5
C16 C17 H17C 109.5
H17A C17 H17C 109.5
H17B C17 H17C 109.5
C16 C18 H18A 109.5
C16 C18 H18B 109.5
H18A C18 H18B 109.5
C16 C18 H18C 109.5
H18A C18 H18C 109.5
H18B C18 H18C 109.5
C16 C19 H19A 109.5
C16 C19 H19B 109.5
H19A C19 H19B 109.5
C16 C19 H19C 109.5
H19A C19 H19C 109.5
H19B C19 H19C 109.5
N4 C20 Fe2 179.9(4)
N4 C21 C24 107.9(3)
N4 C21 C23 106.8(3)
C24 C21 C23 112.3(4)
N4 C21 C22 107.5(3)
C24 C21 C22 109.7(4)
C23 C21 C22 112.4(4)
C21 C22 H22A 109.5
C21 C22 H22B 109.5
H22A C22 H22B 109.5
C21 C22 H22C 109.5
H22A C22 H22C 109.5
H22B C22 H22C 109.5
C21 C23 H23A 109.5
C21 C23 H23B 109.5
H23A C23 H23B 109.5
C21 C23 H23C 109.5
H23A C23 H23C 109.5
H23B C23 H23C 109.5
C21 C24 H24A 109.5
C21 C24 H24B 109.5
H24A C24 H24B 109.5
C21 C24 H24C 109.5
H24A C24 H24C 109.5
H24B C24 H24C 109.5

loop_
_geom_bond_atom_site_label_1
_geom_bond_atom_site_label_2
_geom_bond_distance
Fe1 C2 1.770(4)
Fe1 C1 1.788(4)
Fe1 C15 1.867(3)
Fe1 S1 2.2646(10)
Fe1 S2 2.2707(10)
Fe1 Fe2 2.5020(8)
Fe2 C4 1.780(4)
Fe2 C3 1.786(4)
Fe2 C20 1.886(4)
Fe2 S2 2.2701(11)
Fe2 S1 2.2756(10)
S1 C5 1.840(3)
S2 C14 1.848(3)
O1 C1 1.151(5)
O2 C2 1.158(4)
O3 C3 1.143(4)
O4 C4 1.136(4)
N1 C6 1.317(4)
N1 C7 1.373(4)
N2 C13 1.313(4)
N2 C12 1.370(4)
N3 C15 1.149(4)
N3 C16 1.451(4)
N4 C20 1.151(4)
N4 C21 1.463(4)
C5 C6 1.500(5)
C5 H5A 0.9700
C5 H5B 0.9700
C6 C13 1.434(4)
C7 C8 1.405(5)
C7 C12 1.420(4)
C8 C9 1.367(6)
C8 H8A 0.9300
C9 C10 1.418(6)
C9 H9A 0.9300
C10 C11 1.368(5)
C10 H10A 0.9300
C11 C12 1.397(5)
C11 H11A 0.9300
C13 C14 1.487(4)
C14 H14A 0.9700
C14 H14B 0.9700
C16 C18 1.515(5)
C16 C17 1.519(5)
C16 C19 1.521(6)
C17 H17A 0.9600
C17 H17B 0.9600
C17 H17C 0.9600
C18 H18A 0.9600
C18 H18B 0.9600
C18 H18C 0.9600
C19 H19A 0.9600
C19 H19B 0.9600
C19 H19C 0.9600
C21 C24 1.512(5)
C21 C23 1.517(6)
C21 C22 1.524(6)
C22 H22A 0.9600
C22 H22B 0.9600
C22 H22C 0.9600
C23 H23A 0.9600
C23 H23B 0.9600
C23 H23C 0.9600
C24 H24A 0.9600
C24 H24B 0.9600
C24 H24C 0.9600
